data_7054245
loop_
_publ_author_name
'Jena, Himanshu Sekhar'

_publ_section_title
;
 Effect of non-covalent interaction on the diastereoselective
 self-assembly of Cu(ii) complexes containing a racemic Schiff base in a
 chiral self-discriminating process
;
_journal_issue 6
_journal_name_full 'New Journal of Chemistry'
_journal_page_first 2486
_journal_paper_doi 10.1039/c3nj01547e
_journal_volume 38
_journal_year 2014
_chemical_formula_moiety 'C28 H26 Cu2 N6 O8'
_chemical_formula_sum 'C28 H26 Cu2 N6 O8'
_chemical_formula_weight 702.39
_chemical_name_systematic
; 
 ? 
;
_space_group_IT_number 2
_symmetry_cell_setting triclinic
_symmetry_space_group_name_Hall '-P 1'
_symmetry_space_group_name_H-M 'P -1'
_atom_sites_solution_hydrogens geom
_atom_sites_solution_primary direct
_atom_sites_solution_secondary difmap
_audit_creation_method SHELXL-97
_cell_angle_alpha 86.725(3)
_cell_angle_beta 82.846(2)
_cell_angle_gamma 81.578(2)
_cell_formula_units_Z 1
_cell_length_a 8.2841(4)
_cell_length_b 8.9822(4)
_cell_length_c 9.6248(4)
_cell_measurement_reflns_used 5745
_cell_measurement_temperature 296(2)
_cell_measurement_theta_max 27.67
_cell_measurement_theta_min 3.07
_cell_volume 702.39(5)
_computing_cell_refinement 'Bruker SAINT'
_computing_data_collection 'Bruker APEX2'
_computing_data_reduction 'Bruker SAINT'
_computing_molecular_graphics 'Bruker SHELXTL'
_computing_publication_material 'Bruker SHELXTL'
_computing_structure_refinement 'SHELXL-97 (Sheldrick, 2008)'
_computing_structure_solution 'SHELXS-97 (Sheldrick, 2008)'
_diffrn_ambient_temperature 296(2)
_diffrn_measured_fraction_theta_full 1.000
_diffrn_measured_fraction_theta_max 1.000
_diffrn_radiation_monochromator graphite
_diffrn_radiation_source 'fine-focus sealed tube'
_diffrn_radiation_type MoK\a
_diffrn_radiation_wavelength 0.71073
_diffrn_reflns_av_R_equivalents 0.0000
_diffrn_reflns_av_sigmaI/netI 0.0044
_diffrn_reflns_limit_h_max 10
_diffrn_reflns_limit_h_min -10
_diffrn_reflns_limit_k_max 11
_diffrn_reflns_limit_k_min -11
_diffrn_reflns_limit_l_max 12
_diffrn_reflns_limit_l_min 0
_diffrn_reflns_number 3221
_diffrn_reflns_theta_full 27.45
_diffrn_reflns_theta_max 27.45
_diffrn_reflns_theta_min 2.13
_exptl_absorpt_coefficient_mu 1.577
_exptl_absorpt_correction_T_max 0.924
_exptl_absorpt_correction_T_min 0.868
_exptl_absorpt_correction_type multi-scan
_exptl_absorpt_process_details multi-scan
_exptl_crystal_colour green
_exptl_crystal_density_diffrn 1.659
_exptl_crystal_density_method 'not measured'
_exptl_crystal_description flakes
_exptl_crystal_F_000 358
_exptl_crystal_size_max 0.25
_exptl_crystal_size_mid 0.15
_exptl_crystal_size_min 0.10
_refine_diff_density_max 0.150
_refine_diff_density_min -0.287
_refine_diff_density_rms 0.021
_refine_ls_extinction_method none
_refine_ls_goodness_of_fit_ref 1.057
_refine_ls_hydrogen_treatment constr
_refine_ls_matrix_type full
_refine_ls_number_parameters 200
_refine_ls_number_reflns 3221
_refine_ls_number_restraints 0
_refine_ls_restrained_S_all 1.057
_refine_ls_R_factor_all 0.0131
_refine_ls_R_factor_gt 0.0130
_refine_ls_shift/su_max 0.001
_refine_ls_shift/su_mean 0.000
_refine_ls_structure_factor_coef Fsqd
_refine_ls_weighting_details 'calc w=1/[\s^2^(Fo^2^)+(0.1000P)^2^+0.0110P] where P=(Fo^2^+2Fc^2^)/3'
_refine_ls_weighting_scheme calc
_refine_ls_wR_factor_gt 0.1081
_refine_ls_wR_factor_ref 0.1082
_reflns_number_gt 3218
_reflns_number_total 3221
_reflns_threshold_expression >2sigma(I)
_cod_data_source_file c3nj01547e2.cif
_cod_data_source_block Complex_1
_cod_depositor_comments
;
The following automatic conversions were performed:

'_symmetry_cell_setting' value 'Triclinic' changed to 'triclinic'
according to
/usr/data/users/saulius/crontab/automatic-downloads/current/RSC/lib/dictionaries/cif_core.dic
dictionary named 'cif_core.dic' version 2.4.2 from 2011-04-26.

Automatic conversion script
Id: cif_fix_values 2281 2013-09-26 08:29:07Z andrius 
;
_cod_database_code 7054245

loop_
_symmetry_equiv_pos_as_xyz
'x, y, z'
'-x, -y, -z'

loop_
_atom_site_label
_atom_site_type_symbol
_atom_site_fract_x
_atom_site_fract_y
_atom_site_fract_z
_atom_site_U_iso_or_equiv
_atom_site_adp_type
_atom_site_occupancy
_atom_site_symmetry_multiplicity
_atom_site_calc_flag
_atom_site_refinement_flags
Cu1 Cu 0.654525(14) 1.000057(13) 0.384783(12) 0.03494(11) Uani 1 1 d .
O1 O 0.59170(14) 1.12503(13) 0.54078(12) 0.0413(2) Uani 1 1 d .
O2 O 0.53125(15) 1.15541(13) 0.26660(13) 0.0451(3) Uani 1 1 d .
O3 O 0.76184(15) 1.24426(15) 0.25601(17) 0.0671(4) Uani 1 1 d .
O4 O 0.5481(2) 1.37992(14) 0.18363(18) 0.0718(4) Uani 1 1 d .
N1 N 0.72191(16) 0.85556(15) 0.23398(14) 0.0380(3) Uani 1 1 d .
N2 N 0.79974(15) 0.85638(14) 0.48563(14) 0.0363(2) Uani 1 1 d .
N3 N 0.61557(16) 1.26386(13) 0.23409(13) 0.0462(3) Uani 1 1 d .
C1 C 0.6792(2) 0.8739(2) 0.10257(16) 0.0478(3) Uani 1 1 d .
H1 H 0.6230 0.9659 0.0748 0.057 Uiso 1 1 calc R
C2 C 0.7160(2) 0.7609(2) 0.00870(17) 0.0567(4) Uani 1 1 d .
H2 H 0.6872 0.7768 -0.0819 0.068 Uiso 1 1 calc R
C3 C 0.7955(2) 0.6246(2) 0.0506(2) 0.0627(4) Uani 1 1 d .
H3 H 0.8188 0.5456 -0.0104 0.075 Uiso 1 1 calc R
C4 C 0.8412(2) 0.60529(18) 0.1850(2) 0.0570(4) Uani 1 1 d .
H4 H 0.8971 0.5138 0.2144 0.068 Uiso 1 1 calc R
C5 C 0.80304(17) 0.72314(15) 0.27455(15) 0.0415(3) Uani 1 1 d .
C6 C 0.84728(17) 0.70911(15) 0.42327(16) 0.0445(3) Uani 1 1 d .
H6 H 0.9662 0.6800 0.4215 0.053 Uiso 1 1 calc R
C8 C 0.85889(15) 0.88505(16) 0.59724(14) 0.0409(3) Uani 1 1 d .
H8 H 0.9386 0.8124 0.6302 0.049 Uiso 1 1 calc R
C9 C 0.81269(15) 1.01900(15) 0.67488(12) 0.0378(3) Uani 1 1 d .
C10 C 0.89504(18) 1.0342(2) 0.79227(15) 0.0498(3) Uani 1 1 d .
H10 H 0.9798 0.9597 0.8133 0.060 Uiso 1 1 calc R
C11 C 0.8541(2) 1.1544(2) 0.87529(16) 0.0572(4) Uani 1 1 d .
H11 H 0.9092 1.1617 0.9526 0.069 Uiso 1 1 calc R
C12 C 0.7279(2) 1.2670(2) 0.84282(17) 0.0541(4) Uani 1 1 d .
H12 H 0.6991 1.3496 0.8992 0.065 Uiso 1 1 calc R
C13 C 0.64524(19) 1.25766(18) 0.72847(17) 0.0467(3) Uani 1 1 d .
H13 H 0.5634 1.3352 0.7075 0.056 Uiso 1 1 calc R
C14 C 0.68307(16) 1.13274(15) 0.64361(14) 0.0364(3) Uani 1 1 d .
C7 C 0.7584(3) 0.59099(19) 0.5094(2) 0.0641(5) Uani 1 1 d .
H7A H 0.7920 0.5804 0.6018 0.096 Uiso 1 1 calc R
H7B H 0.7854 0.4962 0.4649 0.096 Uiso 1 1 calc R
H7C H 0.6419 0.6221 0.5158 0.096 Uiso 1 1 calc R

loop_
_atom_site_aniso_label
_atom_site_aniso_U_11
_atom_site_aniso_U_22
_atom_site_aniso_U_33
_atom_site_aniso_U_23
_atom_site_aniso_U_13
_atom_site_aniso_U_12
Cu1 0.03488(16) 0.03479(16) 0.03493(16) -0.00159(9) -0.00706(9) -0.00159(9)
O1 0.0386(5) 0.0431(5) 0.0425(5) -0.0086(4) -0.0113(4) 0.0021(4)
O2 0.0528(6) 0.0392(5) 0.0465(6) 0.0052(4) -0.0166(5) -0.0105(4)
O3 0.0475(6) 0.0580(7) 0.0954(10) 0.0033(7) -0.0057(6) -0.0103(5)
O4 0.0893(10) 0.0370(6) 0.0873(10) 0.0139(6) -0.0191(8) -0.0024(6)
N1 0.0360(6) 0.0405(6) 0.0378(6) -0.0031(5) -0.0009(5) -0.0090(4)
N2 0.0354(5) 0.0347(5) 0.0374(5) 0.0004(4) -0.0034(4) -0.0017(4)
N3 0.0569(7) 0.0368(6) 0.0437(6) -0.0005(4) -0.0047(5) -0.0037(5)
C1 0.0506(8) 0.0568(8) 0.0386(7) -0.0040(6) -0.0044(6) -0.0156(6)
C2 0.0603(9) 0.0718(11) 0.0433(8) -0.0141(7) -0.0013(6) -0.0265(8)
C3 0.0714(10) 0.0603(9) 0.0608(9) -0.0249(8) 0.0048(8) -0.0255(8)
C4 0.0631(9) 0.0390(7) 0.0682(10) -0.0123(7) 0.0035(8) -0.0104(6)
C5 0.0381(6) 0.0368(6) 0.0492(7) -0.0062(5) 0.0029(5) -0.0090(5)
C6 0.0431(6) 0.0367(6) 0.0500(7) -0.0028(5) -0.0039(5) 0.0060(5)
C8 0.0321(5) 0.0450(7) 0.0444(6) 0.0066(5) -0.0080(5) -0.0024(5)
C9 0.0348(5) 0.0464(7) 0.0342(6) 0.0011(5) -0.0046(4) -0.0130(5)
C10 0.0447(7) 0.0661(9) 0.0434(7) 0.0069(6) -0.0144(5) -0.0195(6)
C11 0.0587(8) 0.0794(11) 0.0426(7) -0.0054(7) -0.0129(6) -0.0324(8)
C12 0.0563(8) 0.0626(9) 0.0495(7) -0.0183(7) -0.0003(6) -0.0274(7)
C13 0.0443(7) 0.0466(7) 0.0518(8) -0.0110(6) -0.0036(6) -0.0134(6)
C14 0.0353(6) 0.0405(6) 0.0359(6) -0.0023(5) -0.0038(4) -0.0128(5)
C7 0.0878(13) 0.0357(7) 0.0628(10) 0.0086(7) 0.0024(9) -0.0022(7)

loop_
_atom_type_symbol
_atom_type_description
_atom_type_scat_dispersion_real
_atom_type_scat_dispersion_imag
_atom_type_scat_source
C C 0.0033 0.0016 'International Tables Vol C Tables 4.2.6.8 and 6.1.1.4'
H H 0.0000 0.0000 'International Tables Vol C Tables 4.2.6.8 and 6.1.1.4'
Cu Cu 0.3201 1.2651 'International Tables Vol C Tables 4.2.6.8 and 6.1.1.4'
N N 0.0061 0.0033 'International Tables Vol C Tables 4.2.6.8 and 6.1.1.4'
O O 0.0106 0.0060 'International Tables Vol C Tables 4.2.6.8 and 6.1.1.4'

loop_
_geom_angle_atom_site_label_1
_geom_angle_atom_site_label_2
_geom_angle_atom_site_label_3
_geom_angle
O1 Cu1 N2 93.23(5)
O1 Cu1 N1 175.18(4)
N2 Cu1 N1 82.66(6)
O1 Cu1 O2 89.32(5)
N2 Cu1 O2 172.58(4)
N1 Cu1 O2 95.07(5)
C14 O1 Cu1 124.64(10)
N3 O2 Cu1 109.45(9)
C5 N1 C1 119.20(14)
C5 N1 Cu1 114.60(10)
C1 N1 Cu1 125.83(12)
C8 N2 C6 120.11(13)
C8 N2 Cu1 124.36(11)
C6 N2 Cu1 115.47(10)
O4 N3 O3 123.63(15)
O4 N3 O2 118.27(14)
O3 N3 O2 118.10(13)
N1 C1 C2 122.08(17)
N1 C1 H1 119.0
C2 C1 H1 119.0
C3 C2 C1 118.92(17)
C3 C2 H2 120.5
C1 C2 H2 120.5
C2 C3 C4 119.34(16)
C2 C3 H3 120.3
C4 C3 H3 120.3
C5 C4 C3 119.37(17)
C5 C4 H4 120.3
C3 C4 H4 120.3
N1 C5 C4 121.06(15)
N1 C5 C6 116.82(12)
C4 C5 C6 122.10(15)
N2 C6 C5 108.05(11)
N2 C6 C7 110.05(13)
C5 C6 C7 110.79(14)
N2 C6 H6 109.3
C5 C6 H6 109.3
C7 C6 H6 109.3
N2 C8 C9 125.70(12)
N2 C8 H8 117.2
C9 C8 H8 117.2
C10 C9 C14 118.79(13)
C10 C9 C8 118.12(13)
C14 C9 C8 123.01(11)
C11 C10 C9 121.99(15)
C11 C10 H10 119.0
C9 C10 H10 119.0
C10 C11 C12 118.93(14)
C10 C11 H11 120.5
C12 C11 H11 120.5
C13 C12 C11 121.12(15)
C13 C12 H12 119.4
C11 C12 H12 119.4
C12 C13 C14 120.74(15)
C12 C13 H13 119.6
C14 C13 H13 119.6
O1 C14 C13 118.03(13)
O1 C14 C9 123.54(12)
C13 C14 C9 118.39(12)
C6 C7 H7A 109.5
C6 C7 H7B 109.5
H7A C7 H7B 109.5
C6 C7 H7C 109.5
H7A C7 H7C 109.5
H7B C7 H7C 109.5

loop_
_geom_bond_atom_site_label_1
_geom_bond_atom_site_label_2
_geom_bond_distance
Cu1 O1 1.9005(11)
Cu1 N2 1.9359(13)
Cu1 N1 1.9759(14)
Cu1 O2 1.9936(12)
O1 C14 1.3293(17)
O2 N3 1.2825(16)
O3 N3 1.2413(19)
O4 N3 1.2142(18)
N1 C5 1.340(2)
N1 C1 1.350(2)
N2 C8 1.2884(19)
N2 C6 1.4644(18)
C1 C2 1.373(2)
C1 H1 0.9300
C2 C3 1.367(3)
C2 H2 0.9300
C3 C4 1.387(3)
C3 H3 0.9300
C4 C5 1.379(2)
C4 H4 0.9300
C5 C6 1.515(2)
C6 C7 1.527(2)
C6 H6 0.9800
C8 C9 1.4314(19)
C8 H8 0.9300
C9 C10 1.4134(17)
C9 C14 1.418(2)
C10 C11 1.358(3)
C10 H10 0.9300
C11 C12 1.395(3)
C11 H11 0.9300
C12 C13 1.379(2)
C12 H12 0.9300
C13 C14 1.401(2)
C13 H13 0.9300
C7 H7A 0.9600
C7 H7B 0.9600
C7 H7C 0.9600

loop_
_geom_torsion_atom_site_label_1
_geom_torsion_atom_site_label_2
_geom_torsion_atom_site_label_3
_geom_torsion_atom_site_label_4
_geom_torsion
N2 Cu1 O1 C14 25.75(12)
O2 Cu1 O1 C14 -147.28(12)
O1 Cu1 O2 N3 77.30(10)
N1 Cu1 O2 N3 -104.71(10)
N2 Cu1 N1 C5 11.55(10)
O2 Cu1 N1 C5 -175.56(10)
N2 Cu1 N1 C1 -175.52(13)
O2 Cu1 N1 C1 -2.63(13)
O1 Cu1 N2 C8 -19.80(12)
N1 Cu1 N2 C8 162.74(12)
O1 Cu1 N2 C6 162.88(10)
N1 Cu1 N2 C6 -14.59(10)
Cu1 O2 N3 O4 -167.24(13)
Cu1 O2 N3 O3 12.75(17)
C5 N1 C1 C2 0.1(2)
Cu1 N1 C1 C2 -172.55(12)
N1 C1 C2 C3 1.3(2)
C1 C2 C3 C4 -1.9(3)
C2 C3 C4 C5 1.1(3)
C1 N1 C5 C4 -0.9(2)
Cu1 N1 C5 C4 172.52(11)
C1 N1 C5 C6 -179.83(12)
Cu1 N1 C5 C6 -6.39(15)
C3 C4 C5 N1 0.3(2)
C3 C4 C5 C6 179.18(14)
C8 N2 C6 C5 -163.04(12)
Cu1 N2 C6 C5 14.40(14)
C8 N2 C6 C7 75.86(18)
Cu1 N2 C6 C7 -106.69(14)
N1 C5 C6 N2 -4.94(16)
C4 C5 C6 N2 176.16(13)
N1 C5 C6 C7 115.69(14)
C4 C5 C6 C7 -63.21(18)
C6 N2 C8 C9 -174.60(12)
Cu1 N2 C8 C9 8.19(19)
N2 C8 C9 C10 -177.61(13)
N2 C8 C9 C14 5.7(2)
C14 C9 C10 C11 -0.2(2)
C8 C9 C10 C11 -177.08(13)
C9 C10 C11 C12 -0.6(2)
C10 C11 C12 C13 0.0(2)
C11 C12 C13 C14 1.6(2)
Cu1 O1 C14 C13 161.90(11)
Cu1 O1 C14 C9 -20.38(18)
C12 C13 C14 O1 175.41(14)
C12 C13 C14 C9 -2.4(2)
C10 C9 C14 O1 -175.97(13)
C8 C9 C14 O1 0.7(2)
C10 C9 C14 C13 1.74(18)
C8 C9 C14 C13 178.42(12)
